data_7215440
loop_
_publ_author_name
'Wu, Hua'
'Liu, Bo'
'Yang, Jin'
'Liu, Hai-Yan'
'Ma, Jian-Fang'

_publ_section_title
;
 A new type of entangled motif: from 2D polyrotaxane layers to a 3D
 polythreaded framework
;
_journal_issue 11
_journal_name_full CrystEngComm
_journal_page_first 3661
_journal_paper_doi 10.1039/c1ce05379e
_journal_volume 13
_journal_year 2011
_chemical_formula_moiety 'C70 H60.50 N14 Ni2 O13.25'
_chemical_formula_sum 'C70 H60.5 N14 Ni2 O13.25'
_chemical_formula_weight 1427.24
_chemical_name_systematic
;
?
;
_space_group_IT_number 2
_symmetry_cell_setting triclinic
_symmetry_space_group_name_Hall '-P 1'
_symmetry_space_group_name_H-M 'P -1'
_atom_sites_solution_hydrogens geom
_atom_sites_solution_primary direct
_atom_sites_solution_secondary difmap
_audit_creation_method SHELXL-97
_cell_angle_alpha 94.783(4)
_cell_angle_beta 91.032(4)
_cell_angle_gamma 101.706(3)
_cell_formula_units_Z 2
_cell_length_a 12.4787(4)
_cell_length_b 15.7475(6)
_cell_length_c 17.5342(9)
_cell_measurement_reflns_used 12148
_cell_measurement_temperature 293(2)
_cell_measurement_theta_max 25.4
_cell_measurement_theta_min 4.3
_cell_volume 3360.0(2)
_computing_cell_refinement CrysAlis
_computing_data_collection 'CrysAlis (Oxford Diffraction, 2006)'
_computing_data_reduction CrysAlis
_computing_structure_refinement 'SHELXL-97 (Sheldrick, 2008)'
_computing_structure_solution 'SHELXS-97 (Sheldrick, 2008)'
_diffrn_ambient_temperature 293(2)
_diffrn_detector_area_resol_mean 10.0
_diffrn_measured_fraction_theta_full 0.989
_diffrn_measured_fraction_theta_max 0.989
_diffrn_measurement_device_type 'Oxford Diffraction Gemini R Ultra'
_diffrn_measurement_method '\w scan'
_diffrn_radiation_monochromator graphite
_diffrn_radiation_source 'fine-focus sealed tube'
_diffrn_radiation_type MoK\a
_diffrn_radiation_wavelength 0.71073
_diffrn_reflns_av_R_equivalents 0.0411
_diffrn_reflns_av_sigmaI/netI 0.1146
_diffrn_reflns_limit_h_max 15
_diffrn_reflns_limit_h_min -14
_diffrn_reflns_limit_k_max 18
_diffrn_reflns_limit_k_min -18
_diffrn_reflns_limit_l_max 18
_diffrn_reflns_limit_l_min -21
_diffrn_reflns_number 22875
_diffrn_reflns_theta_full 25.00
_diffrn_reflns_theta_max 25.35
_diffrn_reflns_theta_min 4.25
_exptl_absorpt_coefficient_mu 0.636
_exptl_absorpt_correction_T_max 0.912
_exptl_absorpt_correction_T_min 0.879
_exptl_absorpt_correction_type multi-scan
_exptl_crystal_colour green
_exptl_crystal_density_diffrn 1.411
_exptl_crystal_density_method 'not measured'
_exptl_crystal_description block
_exptl_crystal_F_000 1481
_exptl_crystal_size_max 0.22
_exptl_crystal_size_mid 0.18
_exptl_crystal_size_min 0.16
_refine_diff_density_max 0.965
_refine_diff_density_min -0.538
_refine_diff_density_rms 0.069
_refine_ls_extinction_method none
_refine_ls_goodness_of_fit_ref 0.872
_refine_ls_hydrogen_treatment mixed
_refine_ls_matrix_type full
_refine_ls_number_parameters 920
_refine_ls_number_reflns 12148
_refine_ls_number_restraints 20
_refine_ls_restrained_S_all 0.882
_refine_ls_R_factor_all 0.1156
_refine_ls_R_factor_gt 0.0581
_refine_ls_shift/su_max 0.001
_refine_ls_shift/su_mean 0.000
_refine_ls_structure_factor_coef Fsqd
_refine_ls_weighting_details 'calc w=1/[\s^2^(Fo^2^)+(0.0846P)^2^+0.0000P] where P=(Fo^2^+2Fc^2^)/3'
_refine_ls_weighting_scheme calc
_refine_ls_wR_factor_gt 0.1364
_refine_ls_wR_factor_ref 0.1510
_reflns_number_gt 6338
_reflns_number_total 12148
_reflns_threshold_expression >2\s(I)
_cod_data_source_file c1ce05379e.txt
_cod_data_source_block 1
_cod_depositor_comments
;
The following automatic conversions were performed:

'_symmetry_cell_setting' value 'Triclinic' changed to 'triclinic'
according to
/usr/data/users/saulius/automatic-downloads/retrospective/RSC/lib/dictionaries/cif_core.dic
dictionary named 'cif_core.dic' version 2.4.2 from 2011-04-26.

Automatic conversion script
Id: cif_fix_values 2281 2013-09-26 08:29:07Z andrius 
;
_cod_original_formula_sum 'C70 H60.50 N14 Ni2 O13.25'
_cod_database_code 7215440

loop_
_symmetry_equiv_pos_as_xyz
'x, y, z'
'-x, -y, -z'

loop_
_atom_site_label
_atom_site_type_symbol
_atom_site_fract_x
_atom_site_fract_y
_atom_site_fract_z
_atom_site_U_iso_or_equiv
_atom_site_adp_type
_atom_site_occupancy
_atom_site_symmetry_multiplicity
_atom_site_calc_flag
_atom_site_refinement_flags
Ni1 Ni 0.09169(4) 0.32824(3) 0.53326(3) 0.03688(18) Uani 1 1 d .
Ni2 Ni -0.06649(4) 1.21510(3) 0.91758(3) 0.03533(17) Uani 1 1 d D
C1 C 0.3850(3) 0.2594(3) 0.6163(4) 0.0502(14) Uani 1 1 d .
C2 C 0.3851(4) 0.2816(5) 0.6900(4) 0.0821(19) Uani 1 1 d .
H2 H 0.3227 0.2953 0.7117 0.099 Uiso 1 1 calc R
C3 C 0.4742(4) 0.2844(4) 0.7338(4) 0.0797(19) Uani 1 1 d .
H3 H 0.4713 0.2985 0.7862 0.096 Uiso 1 1 calc R
C4 C 0.5706(3) 0.2674(3) 0.7051(3) 0.0469(12) Uani 1 1 d .
C5 C 0.5753(4) 0.2458(3) 0.6292(3) 0.0568(14) Uani 1 1 d .
H5 H 0.6391 0.2342 0.6081 0.068 Uiso 1 1 calc R
C6 C 0.4804(5) 0.2414(3) 0.5830(3) 0.0704(16) Uani 1 1 d .
H6 H 0.4810 0.2267 0.5305 0.084 Uiso 1 1 calc R
C7 C 0.2839(5) 0.2557(4) 0.5630(4) 0.0753(17) Uani 1 1 d .
C8 C 0.6711(3) 0.2732(3) 0.7561(3) 0.0482(12) Uani 1 1 d .
C9 C -0.0865(3) 1.2650(3) 1.1637(3) 0.0424(11) Uani 1 1 d .
C10 C -0.0050(4) 1.2278(3) 1.1891(3) 0.0560(14) Uani 1 1 d .
H10 H 0.0251 1.1911 1.1554 0.067 Uiso 1 1 calc R
C11 C 0.0334(4) 1.2435(3) 1.2636(3) 0.0576(14) Uani 1 1 d .
H11 H 0.0898 1.2179 1.2797 0.069 Uiso 1 1 calc R
C12 C -0.0107(3) 1.2968(3) 1.3149(3) 0.0444(12) Uani 1 1 d .
C13 C -0.0942(4) 1.3337(3) 1.2892(3) 0.0533(13) Uani 1 1 d .
H13 H -0.1248 1.3702 1.3228 0.064 Uiso 1 1 calc R
C14 C -0.1326(4) 1.3174(3) 1.2151(3) 0.0566(13) Uani 1 1 d .
H14 H -0.1902 1.3417 1.1989 0.068 Uiso 1 1 calc R
C15 C 0.0325(3) 1.3162(3) 1.3958(3) 0.0426(12) Uani 1 1 d .
C16 C -0.1239(4) 1.2546(3) 1.0817(3) 0.0471(12) Uani 1 1 d .
C17 C 0.3795(3) 0.9543(3) 0.7235(3) 0.0502(13) Uani 1 1 d .
C18 C 0.3303(4) 0.9079(3) 0.7805(4) 0.0692(17) Uani 1 1 d .
H18 H 0.3440 0.8529 0.7866 0.083 Uiso 1 1 calc R
C19 C 0.2606(4) 0.9416(3) 0.8290(3) 0.0628(15) Uani 1 1 d .
H19 H 0.2267 0.9087 0.8669 0.075 Uiso 1 1 calc R
C20 C 0.2408(3) 1.0229(3) 0.8221(3) 0.0479(12) Uani 1 1 d .
C21 C 0.2914(4) 1.0708(3) 0.7659(4) 0.0684(16) Uani 1 1 d .
H21 H 0.2792 1.1265 0.7613 0.082 Uiso 1 1 calc R
C22 C 0.3597(4) 1.0372(3) 0.7164(3) 0.0651(16) Uani 1 1 d .
H22 H 0.3927 1.0699 0.6782 0.078 Uiso 1 1 calc R
C23 C 0.1024(4) 1.1101(3) 0.8562(3) 0.0506(12) Uani 1 1 d .
H23 H 0.0960 1.1287 0.8077 0.061 Uiso 1 1 calc R
C24 C 0.1310(8) 1.0255(7) 0.9423(6) 0.055(3) Uiso 0.50 1 d P
C24' C 0.1813(11) 1.0702(9) 0.9492(9) 0.083(4) Uiso 0.50 1 d P
C25 C 0.0555(8) 1.0728(7) 0.9666(6) 0.051(3) Uiso 0.50 1 d P
C25' C 0.1046(10) 1.1157(9) 0.9751(8) 0.074(3) Uiso 0.50 1 d P
C26 C 0.4113(3) 0.8305(3) 0.6386(3) 0.0432(12) Uani 1 1 d .
C27 C 0.3075(4) 0.8025(3) 0.6050(3) 0.0565(14) Uani 1 1 d .
H27 H 0.2596 0.8407 0.6052 0.068 Uiso 1 1 calc R
C28 C 0.2742(3) 0.7180(3) 0.5710(3) 0.0497(13) Uani 1 1 d .
H28 H 0.2056 0.7003 0.5465 0.060 Uiso 1 1 calc R
C29 C 0.3436(3) 0.6614(2) 0.5739(3) 0.0409(11) Uani 1 1 d .
C30 C 0.4466(3) 0.6881(3) 0.6076(3) 0.0512(13) Uani 1 1 d .
H30 H 0.4934 0.6492 0.6088 0.061 Uiso 1 1 calc R
C31 C 0.4805(3) 0.7724(3) 0.6395(3) 0.0527(14) Uani 1 1 d .
H31 H 0.5505 0.7903 0.6618 0.063 Uiso 1 1 calc R
C32 C 0.3680(4) 0.5252(3) 0.4967(4) 0.0677(17) Uani 1 1 d .
H32 H 0.4374 0.5446 0.4784 0.081 Uiso 1 1 calc R
C33 C 0.3073(4) 0.4450(3) 0.4848(3) 0.0647(16) Uani 1 1 d .
H33 H 0.3287 0.3987 0.4571 0.078 Uiso 1 1 calc R
C34 C 0.2132(3) 0.5191(3) 0.5506(3) 0.0464(12) Uani 1 1 d .
H34 H 0.1558 0.5358 0.5770 0.056 Uiso 1 1 calc R
C35 C 0.5450(3) 0.9676(3) 0.6457(3) 0.0412(12) Uani 1 1 d .
C36 C 0.5700(3) 0.9566(3) 0.5700(3) 0.0494(13) Uani 1 1 d .
H36 H 0.5221 0.9171 0.5365 0.059 Uiso 1 1 calc R
C37 C 0.6657(4) 1.0036(3) 0.5429(3) 0.0500(12) Uani 1 1 d .
H37 H 0.6811 0.9967 0.4913 0.060 Uiso 1 1 calc R
C38 C 0.7378(3) 1.0604(3) 0.5928(3) 0.0401(11) Uani 1 1 d .
C39 C 0.7146(3) 1.0711(3) 0.6689(3) 0.0465(12) Uani 1 1 d .
H39 H 0.7644 1.1087 0.7026 0.056 Uiso 1 1 calc R
C40 C 0.6169(3) 1.0258(3) 0.6958(3) 0.0455(12) Uani 1 1 d .
H40 H 0.6001 1.0345 0.7469 0.055 Uiso 1 1 calc R
C41 C 0.9002(4) 1.0713(3) 0.5106(4) 0.0707(18) Uani 1 1 d .
H41 H 0.8873 1.0140 0.4891 0.085 Uiso 1 1 calc R
C42 C 0.9828(4) 1.1359(3) 0.4962(4) 0.0681(17) Uani 1 1 d .
H42 H 1.0372 1.1306 0.4616 0.082 Uiso 1 1 calc R
C43 C 0.8860(3) 1.1906(2) 0.5783(3) 0.0358(10) Uani 1 1 d .
H43 H 0.8593 1.2298 0.6117 0.043 Uiso 1 1 calc R
C44 C -0.3150(4) 0.5703(3) 0.7926(4) 0.0622(16) Uani 1 1 d .
C45 C -0.3331(4) 0.5136(3) 0.7288(4) 0.0718(17) Uani 1 1 d .
H45 H -0.4013 0.5014 0.7035 0.086 Uiso 1 1 calc R
C46 C -0.2508(4) 0.4738(3) 0.7012(4) 0.0661(16) Uani 1 1 d .
H46 H -0.2640 0.4356 0.6570 0.079 Uiso 1 1 calc R
C47 C -0.1514(3) 0.4897(2) 0.7376(3) 0.0420(12) Uani 1 1 d .
C48 C -0.1305(4) 0.5456(3) 0.8030(3) 0.0654(16) Uani 1 1 d .
H48 H -0.0621 0.5561 0.8281 0.078 Uiso 1 1 calc R
C49 C -0.2116(4) 0.5861(3) 0.8314(4) 0.0729(17) Uani 1 1 d .
H49 H -0.1983 0.6237 0.8758 0.088 Uiso 1 1 calc R
C50 C 0.0138(4) 0.4258(3) 0.7506(3) 0.0603(14) Uani 1 1 d .
H50 H 0.0248 0.4345 0.8035 0.072 Uiso 1 1 calc R
C51 C 0.0746(4) 0.3884(3) 0.7015(3) 0.0547(13) Uani 1 1 d .
H51 H 0.1355 0.3667 0.7154 0.066 Uiso 1 1 calc R
C52 C -0.0504(3) 0.4234(3) 0.6357(3) 0.0412(11) Uani 1 1 d .
H52 H -0.0943 0.4312 0.5945 0.049 Uiso 1 1 calc R
C53 C -0.4959(4) 0.5631(3) 0.8488(4) 0.0634(17) Uani 1 1 d .
C54 C -0.4967(4) 0.4839(3) 0.8778(4) 0.0733(18) Uani 1 1 d .
H54 H -0.4325 0.4627 0.8809 0.088 Uiso 1 1 calc R
C55 C -0.5941(4) 0.4367(3) 0.9021(4) 0.0737(17) Uani 1 1 d .
H55 H -0.5960 0.3828 0.9206 0.088 Uiso 1 1 calc R
C56 C -0.6874(3) 0.4692(3) 0.8990(3) 0.0537(14) Uani 1 1 d .
C57 C -0.6822(5) 0.5467(4) 0.8758(5) 0.116(3) Uani 1 1 d .
H57 H -0.7442 0.5709 0.8773 0.140 Uiso 1 1 calc R
C58 C -0.5869(5) 0.5930(4) 0.8491(6) 0.132(4) Uani 1 1 d .
H58 H -0.5868 0.6468 0.8309 0.158 Uiso 1 1 calc R
C59 C -0.8437(3) 0.3419(3) 0.9032(3) 0.0457(12) Uani 1 1 d .
H59 H -0.8169 0.3030 0.8696 0.055 Uiso 1 1 calc R
C60 C -0.9469(4) 0.3981(3) 0.9790(3) 0.0632(16) Uani 1 1 d .
H60 H -1.0068 0.4048 1.0081 0.076 Uiso 1 1 calc R
C61 C -0.8549(4) 0.4598(3) 0.9749(4) 0.0702(18) Uani 1 1 d .
H61 H -0.8398 0.5155 1.0002 0.084 Uiso 1 1 calc R
C62 C -0.3722(4) 0.7049(3) 0.8396(4) 0.0660(17) Uani 1 1 d .
C63 C -0.4041(6) 0.7434(4) 0.9063(5) 0.128(4) Uani 1 1 d .
H63 H -0.4423 0.7086 0.9413 0.154 Uiso 1 1 calc R
C64 C -0.3809(6) 0.8310(4) 0.9220(5) 0.121(3) Uani 1 1 d .
H64 H -0.4032 0.8558 0.9675 0.146 Uiso 1 1 calc R
C65 C -0.3243(4) 0.8835(3) 0.8708(3) 0.0536(14) Uani 1 1 d .
C66 C -0.2890(4) 0.8457(3) 0.8061(3) 0.0541(13) Uani 1 1 d .
H66 H -0.2487 0.8801 0.7718 0.065 Uiso 1 1 calc R
C67 C -0.3125(4) 0.7570(3) 0.7915(3) 0.0580(14) Uani 1 1 d .
H67 H -0.2869 0.7320 0.7474 0.070 Uiso 1 1 calc R
C68 C -0.3610(4) 1.0256(3) 0.9263(4) 0.0720(18) Uani 1 1 d .
H68 H -0.4323 1.0068 0.9415 0.086 Uiso 1 1 calc R
C69 C -0.3013(4) 1.1072(3) 0.9370(3) 0.0671(17) Uani 1 1 d .
H69 H -0.3249 1.1547 0.9611 0.080 Uiso 1 1 calc R
C70 C -0.2013(3) 1.0296(3) 0.8788(3) 0.0430(11) Uani 1 1 d .
H70 H -0.1427 1.0121 0.8545 0.052 Uiso 1 1 calc R
N1 N -0.3974(3) 0.6127(2) 0.8221(3) 0.0809(17) Uani 1 1 d .
N2 N -0.7885(3) 0.4237(2) 0.9260(3) 0.0524(11) Uani 1 1 d .
N3 N -0.9391(3) 0.3246(2) 0.9342(2) 0.0425(9) Uani 1 1 d .
N4 N -0.0669(3) 0.4486(2) 0.7089(2) 0.0383(9) Uani 1 1 d .
N5 N 0.0354(3) 0.3865(2) 0.6289(2) 0.0373(9) Uani 1 1 d .
N6 N -0.2979(3) 0.9758(2) 0.8893(2) 0.0488(10) Uani 1 1 d .
N7 N -0.2007(3) 1.1095(2) 0.9070(2) 0.0413(9) Uani 1 1 d .
N8 N 0.4473(3) 0.9174(2) 0.6717(3) 0.0561(12) Uani 1 1 d .
N9 N 0.1684(3) 1.0583(2) 0.8719(2) 0.0489(10) Uani 1 1 d .
N10 N 0.0465(3) 1.1336(2) 0.9131(2) 0.0421(9) Uani 1 1 d .
N11 N 0.8381(3) 1.1066(2) 0.5639(2) 0.0469(10) Uani 1 1 d .
N12 N 0.9759(3) 1.2110(2) 0.5395(2) 0.0473(10) Uani 1 1 d .
N13 N 0.3090(2) 0.5735(2) 0.5408(2) 0.0439(10) Uani 1 1 d .
N14 N 0.2094(3) 0.4405(2) 0.5191(2) 0.0408(9) Uani 1 1 d .
O1 O 0.2064(2) 0.2827(2) 0.59378(19) 0.0490(8) Uani 1 1 d .
O2 O 0.2919(4) 0.2291(5) 0.4960(3) 0.160(3) Uani 1 1 d .
O1W O -0.0715(2) 1.2162(2) 0.79760(19) 0.0515(8) Uani 1 1 d D
O3 O 0.6582(3) 0.2796(4) 0.8261(3) 0.1120(19) Uani 1 1 d .
O2W O -0.1695(2) 1.3038(2) 0.9187(2) 0.0499(8) Uani 1 1 d D
O4 O 0.7594(2) 0.27126(19) 0.72635(19) 0.0503(8) Uani 1 1 d .
O5 O -0.0120(2) 1.36179(19) 1.44341(18) 0.0464(8) Uani 1 1 d .
O6 O 0.1118(2) 1.28370(18) 1.41755(18) 0.0442(8) Uani 1 1 d .
O7 O -0.0727(2) 1.21271(18) 1.03540(18) 0.0445(8) Uani 1 1 d .
O8 O -0.2007(3) 1.2896(3) 1.0631(2) 0.0821(12) Uani 1 1 d .
O3W O 0.1981(3) 0.1368(3) 0.3680(2) 0.0871(12) Uani 1 1 d .
O4W O 0.0833(4) 1.1711(3) 0.6942(3) 0.1063(15) Uani 1 1 d .
O5W O 0.0169(6) 0.0149(5) 0.3060(5) 0.096(3) Uani 0.50 1 d P
O6W O 0.4820(9) 0.2148(8) 0.9047(7) 0.134(4) Uani 0.50 1 d PDU
O7W O 0.3136(13) 0.2533(12) 0.8368(11) 0.106(6) Uani 0.25 1 d PDU
H2WB H -0.198(6) 1.298(6) 0.963(2) 0.159 Uiso 1 1 d D
H1WA H -0.019(4) 1.216(5) 0.769(3) 0.159 Uiso 1 1 d D
H2WA H -0.224(4) 1.304(6) 0.889(3) 0.159 Uiso 1 1 d D
H1WB H -0.112(5) 1.244(5) 0.7752(15) 0.159 Uiso 1 1 d D

loop_
_atom_site_aniso_label
_atom_site_aniso_U_11
_atom_site_aniso_U_22
_atom_site_aniso_U_33
_atom_site_aniso_U_23
_atom_site_aniso_U_13
_atom_site_aniso_U_12
Ni1 0.0246(3) 0.0289(3) 0.0544(4) -0.0052(3) 0.0039(2) 0.0025(2)
Ni2 0.0337(3) 0.0283(3) 0.0419(4) -0.0030(2) 0.0041(2) 0.0038(2)
C1 0.028(2) 0.034(2) 0.091(5) 0.007(3) -0.006(3) 0.0118(19)
C2 0.050(3) 0.127(6) 0.072(5) -0.007(4) -0.005(3) 0.032(3)
C3 0.051(3) 0.118(5) 0.078(5) -0.004(4) -0.005(3) 0.042(3)
C4 0.037(2) 0.042(3) 0.060(4) -0.006(2) -0.007(2) 0.011(2)
C5 0.045(3) 0.068(3) 0.058(4) 0.010(3) -0.011(3) 0.014(2)
C6 0.105(5) 0.061(3) 0.045(4) 0.004(3) -0.017(3) 0.017(3)
C7 0.082(4) 0.079(4) 0.068(5) -0.016(3) -0.020(3) 0.034(3)
C8 0.031(2) 0.063(3) 0.049(4) -0.002(3) -0.006(2) 0.010(2)
C9 0.038(2) 0.045(2) 0.043(3) -0.002(2) 0.013(2) 0.007(2)
C10 0.056(3) 0.058(3) 0.054(4) -0.018(3) 0.004(3) 0.020(3)
C11 0.052(3) 0.068(3) 0.055(4) -0.009(3) 0.000(3) 0.025(3)
C12 0.036(2) 0.048(3) 0.042(3) -0.008(2) 0.006(2) -0.004(2)
C13 0.063(3) 0.049(3) 0.049(4) -0.007(2) 0.014(3) 0.017(2)
C14 0.061(3) 0.062(3) 0.051(4) -0.001(3) 0.011(3) 0.025(3)
C15 0.031(2) 0.039(2) 0.053(3) -0.006(2) 0.012(2) -0.001(2)
C16 0.049(3) 0.046(3) 0.045(3) -0.001(2) 0.007(2) 0.009(2)
C17 0.038(2) 0.033(2) 0.074(4) -0.009(2) 0.016(2) -0.001(2)
C18 0.072(3) 0.034(3) 0.105(5) 0.013(3) 0.043(3) 0.014(2)
C19 0.074(3) 0.043(3) 0.076(4) 0.012(3) 0.040(3) 0.015(3)
C20 0.042(2) 0.049(3) 0.055(3) -0.004(2) 0.013(2) 0.017(2)
C21 0.079(4) 0.052(3) 0.088(5) 0.022(3) 0.038(3) 0.035(3)
C22 0.075(3) 0.050(3) 0.078(4) 0.012(3) 0.038(3) 0.026(3)
C23 0.067(3) 0.055(3) 0.037(3) 0.003(2) 0.009(3) 0.029(3)
C26 0.031(2) 0.029(2) 0.063(3) -0.008(2) 0.015(2) -0.0053(19)
C27 0.039(3) 0.036(2) 0.094(5) -0.003(3) 0.012(3) 0.008(2)
C28 0.027(2) 0.039(2) 0.077(4) -0.005(2) 0.002(2) -0.002(2)
C29 0.033(2) 0.025(2) 0.059(3) -0.005(2) 0.010(2) -0.0028(18)
C30 0.042(3) 0.030(2) 0.081(4) -0.002(2) -0.001(2) 0.010(2)
C31 0.036(2) 0.039(3) 0.075(4) -0.010(2) -0.009(2) -0.004(2)
C32 0.042(3) 0.044(3) 0.109(5) -0.016(3) 0.027(3) -0.004(2)
C33 0.049(3) 0.041(3) 0.097(5) -0.019(3) 0.028(3) 0.000(2)
C34 0.038(2) 0.037(2) 0.059(4) -0.010(2) 0.011(2) 0.001(2)
C35 0.030(2) 0.028(2) 0.063(4) -0.002(2) 0.009(2) 0.0017(18)
C36 0.042(2) 0.045(3) 0.054(4) -0.006(2) 0.005(2) -0.005(2)
C37 0.052(3) 0.043(3) 0.050(3) -0.003(2) 0.010(2) 0.000(2)
C38 0.033(2) 0.029(2) 0.057(4) 0.002(2) 0.013(2) 0.0039(18)
C39 0.038(2) 0.033(2) 0.062(4) -0.005(2) -0.001(2) -0.0042(19)
C40 0.047(3) 0.034(2) 0.052(3) -0.008(2) 0.016(2) 0.003(2)
C41 0.060(3) 0.040(3) 0.105(5) -0.016(3) 0.037(3) -0.002(2)
C42 0.060(3) 0.037(3) 0.102(5) -0.010(3) 0.040(3) 0.002(2)
C43 0.031(2) 0.030(2) 0.046(3) 0.002(2) 0.006(2) 0.0042(18)
C44 0.040(3) 0.030(2) 0.110(5) -0.009(3) 0.028(3) -0.005(2)
C45 0.050(3) 0.057(3) 0.109(5) -0.010(3) 0.004(3) 0.018(3)
C46 0.058(3) 0.057(3) 0.079(5) -0.017(3) -0.004(3) 0.015(3)
C47 0.042(3) 0.026(2) 0.056(3) -0.002(2) 0.016(2) 0.0036(19)
C48 0.050(3) 0.059(3) 0.083(5) -0.011(3) 0.009(3) 0.007(3)
C49 0.070(4) 0.055(3) 0.088(5) -0.015(3) 0.021(3) 0.005(3)
C50 0.080(4) 0.076(4) 0.034(3) 0.006(3) -0.006(3) 0.037(3)
C51 0.058(3) 0.069(3) 0.049(4) 0.010(3) 0.004(3) 0.039(3)
C52 0.037(2) 0.042(2) 0.043(3) -0.001(2) 0.002(2) 0.008(2)
C53 0.042(3) 0.026(2) 0.119(5) -0.001(3) 0.023(3) 0.001(2)
C54 0.045(3) 0.059(3) 0.114(6) 0.003(3) 0.012(3) 0.007(3)
C55 0.059(3) 0.052(3) 0.109(5) 0.015(3) 0.016(3) 0.005(3)
C56 0.036(2) 0.029(2) 0.094(4) 0.002(3) 0.011(2) 0.003(2)
C57 0.056(3) 0.077(4) 0.231(10) 0.066(5) 0.049(5) 0.022(3)
C58 0.072(4) 0.059(4) 0.281(12) 0.071(5) 0.073(6) 0.026(3)
C59 0.039(2) 0.032(2) 0.064(4) -0.001(2) 0.008(2) 0.004(2)
C60 0.048(3) 0.046(3) 0.085(4) -0.021(3) 0.023(3) -0.006(2)
C61 0.055(3) 0.048(3) 0.095(5) -0.022(3) 0.024(3) -0.008(3)
C62 0.051(3) 0.029(2) 0.115(5) -0.003(3) 0.041(3) -0.001(2)
C63 0.155(6) 0.041(3) 0.181(9) 0.001(4) 0.124(6) -0.004(4)
C64 0.158(7) 0.046(3) 0.149(7) -0.013(4) 0.108(6) -0.006(4)
C65 0.049(3) 0.028(2) 0.079(4) -0.004(2) 0.027(3) -0.003(2)
C66 0.045(3) 0.041(3) 0.071(4) 0.004(3) 0.012(3) -0.001(2)
C67 0.049(3) 0.039(3) 0.082(4) -0.010(3) 0.016(3) 0.006(2)
C68 0.052(3) 0.045(3) 0.113(5) -0.007(3) 0.038(3) -0.002(2)
C69 0.055(3) 0.039(3) 0.102(5) -0.013(3) 0.034(3) 0.003(2)
C70 0.046(2) 0.032(2) 0.047(3) -0.004(2) 0.010(2) 0.001(2)
N1 0.051(2) 0.0246(19) 0.161(5) -0.011(2) 0.052(3) -0.0045(18)
N2 0.039(2) 0.035(2) 0.079(3) 0.001(2) 0.013(2) -0.0001(17)
N3 0.0344(19) 0.039(2) 0.051(3) -0.0041(18) 0.0019(17) 0.0028(16)
N4 0.0372(19) 0.0331(18) 0.044(3) 0.0033(18) 0.0066(18) 0.0063(15)
N5 0.0317(18) 0.0352(19) 0.044(3) 0.0012(17) 0.0022(17) 0.0058(15)
N6 0.049(2) 0.0262(18) 0.066(3) -0.0030(18) 0.019(2) -0.0017(17)
N7 0.042(2) 0.0299(19) 0.048(3) -0.0031(17) 0.0050(17) 0.0001(15)
N8 0.042(2) 0.0316(19) 0.087(3) -0.018(2) 0.028(2) -0.0054(17)
N9 0.049(2) 0.054(2) 0.050(3) 0.006(2) 0.0097(19) 0.0254(19)
N10 0.0421(19) 0.043(2) 0.043(3) -0.0007(19) 0.0057(18) 0.0143(17)
N11 0.0349(19) 0.0310(19) 0.073(3) 0.0011(19) 0.0187(19) 0.0022(16)
N12 0.0366(19) 0.0337(19) 0.069(3) -0.0034(19) 0.0122(19) 0.0033(16)
N13 0.0299(18) 0.0275(18) 0.068(3) -0.0071(18) 0.0125(18) -0.0040(15)
N14 0.0326(18) 0.0337(19) 0.051(3) -0.0091(18) 0.0035(17) -0.0003(15)
O1 0.0336(15) 0.0590(19) 0.060(2) 0.0039(17) 0.0057(15) 0.0221(15)
O2 0.132(4) 0.264(8) 0.102(5) -0.091(5) -0.054(4) 0.133(5)
O1W 0.0507(19) 0.064(2) 0.044(2) 0.0056(17) 0.0034(15) 0.0224(16)
O3 0.054(2) 0.226(6) 0.055(3) 0.002(3) 0.000(2) 0.029(3)
O2W 0.0457(17) 0.0379(16) 0.067(3) 0.0019(17) -0.0024(16) 0.0131(14)
O4 0.0345(16) 0.0537(19) 0.062(2) -0.0008(17) -0.0058(15) 0.0116(14)
O5 0.0337(15) 0.0542(18) 0.047(2) -0.0146(16) 0.0025(14) 0.0079(14)
O6 0.0373(16) 0.0384(16) 0.053(2) -0.0104(15) 0.0080(14) 0.0042(13)
O7 0.0477(16) 0.0432(17) 0.043(2) -0.0031(15) 0.0079(15) 0.0127(14)
O8 0.091(3) 0.118(3) 0.054(3) -0.009(2) 0.003(2) 0.067(3)
O3W 0.109(3) 0.082(3) 0.073(3) -0.006(2) 0.012(2) 0.031(2)
O4W 0.113(3) 0.138(4) 0.084(4) 0.029(3) 0.020(3) 0.053(3)
O5W 0.096(6) 0.055(4) 0.124(8) -0.031(5) -0.050(5) 0.005(4)
O6W 0.133(4) 0.136(4) 0.134(4) 0.0115(11) 0.0050(10) 0.0286(13)
O7W 0.106(6) 0.106(6) 0.106(6) 0.0093(12) 0.0041(11) 0.0215(16)

loop_
_atom_type_symbol
_atom_type_description
_atom_type_scat_dispersion_real
_atom_type_scat_dispersion_imag
_atom_type_scat_source
C C 0.0033 0.0016 'International Tables Vol C Tables 4.2.6.8 and 6.1.1.4'
H H 0.0000 0.0000 'International Tables Vol C Tables 4.2.6.8 and 6.1.1.4'
N N 0.0061 0.0033 'International Tables Vol C Tables 4.2.6.8 and 6.1.1.4'
O O 0.0106 0.0060 'International Tables Vol C Tables 4.2.6.8 and 6.1.1.4'
Ni Ni 0.3393 1.1124 'International Tables Vol C Tables 4.2.6.8 and 6.1.1.4'

loop_
_geom_angle_atom_site_label_1
_geom_angle_atom_site_label_2
_geom_angle_atom_site_label_3
_geom_angle
_geom_angle_site_symmetry_1
_geom_angle_site_symmetry_3
O1 Ni1 N5 93.60(14) . .
O1 Ni1 N14 88.96(13) . .
N5 Ni1 N14 91.67(13) . .
O1 Ni1 N12 91.40(13) . 1_445
N5 Ni1 N12 92.54(13) . 1_445
N14 Ni1 N12 175.74(14) . 1_445
O1 Ni1 O6 104.14(12) . 1_544
N5 Ni1 O6 162.26(13) . 1_544
N14 Ni1 O6 88.83(12) . 1_544
N12 Ni1 O6 86.97(13) 1_445 1_544
O1 Ni1 O5 165.21(12) . 1_544
N5 Ni1 O5 101.17(13) . 1_544
N14 Ni1 O5 89.87(13) . 1_544
N12 Ni1 O5 88.70(13) 1_445 1_544
O6 Ni1 O5 61.09(11) 1_544 1_544
O1 Ni1 C15 134.77(14) . 1_544
N5 Ni1 C15 131.60(15) . 1_544
N14 Ni1 C15 90.97(14) . 1_544
N12 Ni1 C15 85.77(15) 1_445 1_544
O6 Ni1 C15 30.66(12) 1_544 1_544
O5 Ni1 C15 30.51(12) 1_544 1_544
O7 Ni2 O2W 91.26(13) . .
O7 Ni2 N10 90.84(14) . .
O2W Ni2 N10 175.44(13) . .
O7 Ni2 N3 88.71(13) . 1_665
O2W Ni2 N3 85.52(13) . 1_665
N10 Ni2 N3 90.49(13) . 1_665
O7 Ni2 N7 88.46(13) . .
O2W Ni2 N7 91.50(13) . .
N10 Ni2 N7 92.60(13) . .
N3 Ni2 N7 175.84(14) 1_665 .
O7 Ni2 O1W 176.21(11) . .
O2W Ni2 O1W 86.26(13) . .
N10 Ni2 O1W 91.84(14) . .
N3 Ni2 O1W 93.95(14) 1_665 .
N7 Ni2 O1W 88.74(14) . .
C2 C1 C6 119.9(5) . .
C2 C1 C7 122.1(5) . .
C6 C1 C7 117.9(6) . .
C1 C2 C3 120.2(6) . .
C1 C2 H2 119.9 . .
C3 C2 H2 119.9 . .
C2 C3 C4 123.1(6) . .
C2 C3 H3 118.5 . .
C4 C3 H3 118.5 . .
C5 C4 C3 118.9(5) . .
C5 C4 C8 119.3(4) . .
C3 C4 C8 121.8(5) . .
C4 C5 C6 118.1(5) . .
C4 C5 H5 121.0 . .
C6 C5 H5 121.0 . .
C1 C6 C5 119.8(5) . .
C1 C6 H6 120.1 . .
C5 C6 H6 120.1 . .
O2 C7 O1 128.9(6) . .
O2 C7 C1 115.9(6) . .
O1 C7 C1 115.2(5) . .
O4 C8 O3 124.4(4) . .
O4 C8 C4 119.0(5) . .
O3 C8 C4 116.7(4) . .
C10 C9 C14 118.8(5) . .
C10 C9 C16 122.0(4) . .
C14 C9 C16 119.1(4) . .
C9 C10 C11 121.0(4) . .
C9 C10 H10 119.5 . .
C11 C10 H10 119.5 . .
C10 C11 C12 120.6(5) . .
C10 C11 H11 119.7 . .
C12 C11 H11 119.7 . .
C11 C12 C13 118.2(5) . .
C11 C12 C15 121.1(5) . .
C13 C12 C15 120.7(4) . .
C14 C13 C12 120.9(4) . .
C14 C13 H13 119.6 . .
C12 C13 H13 119.6 . .
C13 C14 C9 120.5(5) . .
C13 C14 H14 119.8 . .
C9 C14 H14 119.8 . .
O5 C15 O6 119.8(4) . .
O5 C15 C12 120.6(4) . .
O6 C15 C12 119.5(4) . .
O5 C15 Ni1 61.4(2) . 1_566
O6 C15 Ni1 58.7(2) . 1_566
C12 C15 Ni1 172.3(3) . 1_566
O8 C16 O7 124.7(5) . .
O8 C16 C9 118.2(4) . .
O7 C16 C9 117.1(4) . .
C18 C17 C22 118.7(4) . .
C18 C17 N8 120.3(4) . .
C22 C17 N8 121.0(4) . .
C17 C18 C19 120.8(5) . .
C17 C18 H18 119.6 . .
C19 C18 H18 119.6 . .
C20 C19 C18 120.6(5) . .
C20 C19 H19 119.7 . .
C18 C19 H19 119.7 . .
C19 C20 C21 119.1(4) . .
C19 C20 N9 121.1(4) . .
C21 C20 N9 119.8(4) . .
C20 C21 C22 120.7(5) . .
C20 C21 H21 119.6 . .
C22 C21 H21 119.6 . .
C21 C22 C17 120.0(5) . .
C21 C22 H22 120.0 . .
C17 C22 H22 120.0 . .
N10 C23 N9 115.3(5) . .
N10 C23 H23 122.3 . .
N9 C23 H23 122.3 . .
C24' C24 C25 90.6(14) . .
C24' C24 N9 67.8(13) . .
C25 C24 N9 105.4(8) . .
C24' C24 C25' 59.6(12) . .
C25 C24 C25' 30.9(5) . .
N9 C24 C25' 93.1(8) . .
C24 C24' N9 77.1(14) . .
C24 C24' C25' 88.3(14) . .
N9 C24' C25' 107.0(11) . .
C24 C24' C25 58.0(11) . .
N9 C24' C25 96.7(9) . .
C25' C24' C25 30.4(6) . .
C25' C25 C24 89.5(13) . .
C25' C25 N10 70.5(12) . .
C24 C25 N10 109.0(8) . .
C25' C25 C24' 58.1(12) . .
C24 C25 C24' 31.5(6) . .
N10 C25 C24' 94.7(8) . .
C25 C25' C24' 91.6(14) . .
C25 C25' N10 75.5(13) . .
C24' C25' N10 108.7(11) . .
C25 C25' C24 59.6(11) . .
C24' C25' C24 32.0(6) . .
N10 C25' C24 99.4(9) . .
C31 C26 C27 118.9(4) . .
C31 C26 N8 119.9(4) . .
C27 C26 N8 121.2(4) . .
C26 C27 C28 120.7(4) . .
C26 C27 H27 119.6 . .
C28 C27 H27 119.6 . .
C29 C28 C27 119.1(4) . .
C29 C28 H28 120.4 . .
C27 C28 H28 120.4 . .
C28 C29 C30 120.7(4) . .
C28 C29 N13 119.6(4) . .
C30 C29 N13 119.7(4) . .
C29 C30 C31 120.1(4) . .
C29 C30 H30 119.9 . .
C31 C30 H30 119.9 . .
C30 C31 C26 120.4(4) . .
C30 C31 H31 119.8 . .
C26 C31 H31 119.8 . .
C33 C32 N13 107.0(4) . .
C33 C32 H32 126.5 . .
N13 C32 H32 126.5 . .
C32 C33 N14 110.4(4) . .
C32 C33 H33 124.8 . .
N14 C33 H33 124.8 . .
N14 C34 N13 112.8(4) . .
N14 C34 H34 123.6 . .
N13 C34 H34 123.6 . .
C36 C35 C40 119.6(4) . .
C36 C35 N8 119.4(4) . .
C40 C35 N8 121.0(4) . .
C35 C36 C37 120.9(4) . .
C35 C36 H36 119.6 . .
C37 C36 H36 119.6 . .
C38 C37 C36 119.6(5) . .
C38 C37 H37 120.2 . .
C36 C37 H37 120.2 . .
C39 C38 C37 120.2(4) . .
C39 C38 N11 121.2(4) . .
C37 C38 N11 118.6(4) . .
C38 C39 C40 120.3(4) . .
C38 C39 H39 119.9 . .
C40 C39 H39 119.9 . .
C35 C40 C39 119.5(4) . .
C35 C40 H40 120.3 . .
C39 C40 H40 120.3 . .
C42 C41 N11 106.2(4) . .
C42 C41 H41 126.9 . .
N11 C41 H41 126.9 . .
C41 C42 N12 110.4(4) . .
C41 C42 H42 124.8 . .
N12 C42 H42 124.8 . .
N12 C43 N11 111.7(4) . .
N12 C43 H43 124.1 . .
N11 C43 H43 124.1 . .
C45 C44 C49 118.9(5) . .
C45 C44 N1 121.8(5) . .
C49 C44 N1 119.2(5) . .
C44 C45 C46 120.5(5) . .
C44 C45 H45 119.8 . .
C46 C45 H45 119.8 . .
C47 C46 C45 120.7(5) . .
C47 C46 H46 119.6 . .
C45 C46 H46 119.6 . .
C46 C47 C48 120.5(4) . .
C46 C47 N4 120.6(4) . .
C48 C47 N4 118.9(4) . .
C47 C48 C49 119.5(5) . .
C47 C48 H48 120.2 . .
C49 C48 H48 120.2 . .
C48 C49 C44 119.8(5) . .
C48 C49 H49 120.1 . .
C44 C49 H49 120.1 . .
C51 C50 N4 107.3(5) . .
C51 C50 H50 126.4 . .
N4 C50 H50 126.4 . .
C50 C51 N5 110.5(4) . .
C50 C51 H51 124.7 . .
N5 C51 H51 124.7 . .
N5 C52 N4 112.2(4) . .
N5 C52 H52 123.9 . .
N4 C52 H52 123.9 . .
C58 C53 C54 118.6(5) . .
C58 C53 N1 120.8(5) . .
C54 C53 N1 120.6(4) . .
C53 C54 C55 119.2(5) . .
C53 C54 H54 120.4 . .
C55 C54 H54 120.4 . .
C56 C55 C54 120.1(5) . .
C56 C55 H55 120.0 . .
C54 C55 H55 120.0 . .
C57 C56 C55 119.1(5) . .
C57 C56 N2 119.1(4) . .
C55 C56 N2 121.7(4) . .
C56 C57 C58 121.4(6) . .
C56 C57 H57 119.3 . .
C58 C57 H57 119.3 . .
C53 C58 C57 121.5(6) . .
C53 C58 H58 119.2 . .
C57 C58 H58 119.2 . .
N3 C59 N2 111.7(4) . .
N3 C59 H59 124.2 . .
N2 C59 H59 124.2 . .
C61 C60 N3 110.1(4) . .
C61 C60 H60 125.0 . .
N3 C60 H60 125.0 . .
C60 C61 N2 106.1(4) . .
C60 C61 H61 126.9 . .
N2 C61 H61 126.9 . .
C67 C62 C63 117.9(4) . .
C67 C62 N1 120.4(5) . .
C63 C62 N1 121.7(5) . .
C64 C63 C62 121.3(6) . .
C64 C63 H63 119.4 . .
C62 C63 H63 119.4 . .
C63 C64 C65 120.1(6) . .
C63 C64 H64 119.9 . .
C65 C64 H64 119.9 . .
C66 C65 C64 118.9(4) . .
C66 C65 N6 121.6(4) . .
C64 C65 N6 119.4(5) . .
C65 C66 C67 120.1(5) . .
C65 C66 H66 119.9 . .
C67 C66 H66 119.9 . .
C62 C67 C66 121.6(5) . .
C62 C67 H67 119.2 . .
C66 C67 H67 119.2 . .
C69 C68 N6 107.3(4) . .
C69 C68 H68 126.4 . .
N6 C68 H68 126.4 . .
C68 C69 N7 109.3(4) . .
C68 C69 H69 125.3 . .
N7 C69 H69 125.3 . .
N7 C70 N6 111.4(4) . .
N7 C70 H70 124.3 . .
N6 C70 H70 124.3 . .
C44 N1 C53 120.1(4) . .
C44 N1 C62 119.2(3) . .
C53 N1 C62 119.4(4) . .
C59 N2 C61 106.4(3) . .
C59 N2 C56 128.2(4) . .
C61 N2 C56 125.1(4) . .
C59 N3 C60 105.8(3) . .
C59 N3 Ni2 130.7(3) . 1_445
C60 N3 Ni2 123.3(3) . 1_445
C52 N4 C50 105.4(4) . .
C52 N4 C47 127.8(4) . .
C50 N4 C47 126.8(4) . .
C52 N5 C51 104.5(4) . .
C52 N5 Ni1 129.2(3) . .
C51 N5 Ni1 126.1(3) . .
C70 N6 C68 106.3(3) . .
C70 N6 C65 126.4(4) . .
C68 N6 C65 127.1(3) . .
C70 N7 C69 105.7(3) . .
C70 N7 Ni2 127.2(3) . .
C69 N7 Ni2 126.6(3) . .
C35 N8 C17 121.8(3) . .
C35 N8 C26 118.4(3) . .
C17 N8 C26 119.5(3) . .
C23 N9 C24' 103.5(6) . .
C23 N9 C24 104.4(5) . .
C24' N9 C24 35.1(6) . .
C23 N9 C20 128.4(4) . .
C24' N9 C20 124.7(7) . .
C24 N9 C20 125.2(5) . .
C23 N10 C25' 102.0(6) . .
C23 N10 C25 103.3(5) . .
C25' N10 C25 34.0(5) . .
C23 N10 Ni2 129.8(3) . .
C25' N10 Ni2 125.2(6) . .
C25 N10 Ni2 124.9(4) . .
C43 N11 C41 106.7(3) . .
C43 N11 C38 128.5(4) . .
C41 N11 C38 124.7(4) . .
C43 N12 C42 104.9(3) . .
C43 N12 Ni1 133.0(3) . 1_665
C42 N12 Ni1 122.0(3) . 1_665
C34 N13 C32 105.2(3) . .
C34 N13 C29 127.0(3) . .
C32 N13 C29 127.7(3) . .
C34 N14 C33 104.5(3) . .
C34 N14 Ni1 127.6(3) . .
C33 N14 Ni1 127.2(3) . .
C7 O1 Ni1 122.8(4) . .
Ni2 O1W H1WA 126(5) . .
Ni2 O1W H1WB 122(2) . .
H1WA O1W H1WB 105(3) . .
Ni2 O2W H2WB 101(6) . .
Ni2 O2W H2WA 129(6) . .
H2WB O2W H2WA 104(3) . .
C15 O5 Ni1 88.1(3) . 1_566
C15 O6 Ni1 90.6(3) . 1_566
C16 O7 Ni2 128.2(3) . .

loop_
_geom_bond_atom_site_label_1
_geom_bond_atom_site_label_2
_geom_bond_distance
_geom_bond_site_symmetry_2
Ni1 O1 2.044(3) .
Ni1 N5 2.049(4) .
Ni1 N14 2.092(3) .
Ni1 N12 2.113(3) 1_445
Ni1 O6 2.127(3) 1_544
Ni1 O5 2.186(3) 1_544
Ni1 C15 2.489(5) 1_544
Ni2 O7 2.072(3) .
Ni2 O2W 2.081(3) .
Ni2 N10 2.089(3) .
Ni2 N3 2.091(3) 1_665
Ni2 N7 2.101(3) .
Ni2 O1W 2.105(3) .
C1 C2 1.309(8) .
C1 C6 1.405(7) .
C1 C7 1.546(8) .
C2 C3 1.331(8) .
C2 H2 0.9300 .
C3 C4 1.379(7) .
C3 H3 0.9300 .
C4 C5 1.351(7) .
C4 C8 1.510(6) .
C5 C6 1.409(7) .
C5 H5 0.9300 .
C6 H6 0.9300 .
C7 O2 1.227(7) .
C7 O1 1.247(6) .
C8 O4 1.232(5) .
C8 O3 1.241(6) .
C9 C10 1.358(6) .
C9 C14 1.382(6) .
C9 C16 1.489(7) .
C10 C11 1.369(7) .
C10 H10 0.9300 .
C11 C12 1.377(6) .
C11 H11 0.9300 .
C12 C13 1.379(7) .
C12 C15 1.492(7) .
C13 C14 1.362(7) .
C13 H13 0.9300 .
C14 H14 0.9300 .
C15 O5 1.265(5) .
C15 O6 1.270(5) .
C15 Ni1 2.489(5) 1_566
C16 O8 1.250(6) .
C16 O7 1.266(5) .
C17 C18 1.368(7) .
C17 C22 1.391(7) .
C17 N8 1.420(5) .
C18 C19 1.378(6) .
C18 H18 0.9300 .
C19 C20 1.366(6) .
C19 H19 0.9300 .
C20 C21 1.375(7) .
C20 N9 1.429(5) .
C21 C22 1.376(7) .
C21 H21 0.9300 .
C22 H22 0.9300 .
C23 N10 1.299(5) .
C23 N9 1.313(6) .
C23 H23 0.9300 .
C24 C24' 0.842(13) .
C24 C25 1.368(13) .
C24 N9 1.427(11) .
C24 C25' 1.586(16) .
C24' N9 1.355(15) .
C24' C25' 1.369(16) .
C24' C25 1.613(16) .
C25 C25' 0.816(12) .
C25 N10 1.412(11) .
C25' N10 1.375(13) .
C26 C31 1.381(6) .
C26 C27 1.384(6) .
C26 N8 1.422(5) .
C27 C28 1.390(6) .
C27 H27 0.9300 .
C28 C29 1.367(6) .
C28 H28 0.9300 .
C29 C30 1.374(6) .
C29 N13 1.433(5) .
C30 C31 1.375(6) .
C30 H30 0.9300 .
C31 H31 0.9300 .
C32 C33 1.332(6) .
C32 N13 1.367(5) .
C32 H32 0.9300 .
C33 N14 1.363(5) .
C33 H33 0.9300 .
C34 N14 1.305(5) .
C34 N13 1.344(5) .
C34 H34 0.9300 .
C35 C36 1.374(6) .
C35 C40 1.385(6) .
C35 N8 1.417(5) .
C36 C37 1.385(6) .
C36 H36 0.9300 .
C37 C38 1.374(6) .
C37 H37 0.9300 .
C38 C39 1.374(6) .
C38 N11 1.438(5) .
C39 C40 1.393(6) .
C39 H39 0.9300 .
C40 H40 0.9300 .
C41 C42 1.337(6) .
C41 N11 1.376(6) .
C41 H41 0.9300 .
C42 N12 1.371(6) .
C42 H42 0.9300 .
C43 N12 1.320(5) .
C43 N11 1.338(5) .
C43 H43 0.9300 .
C44 C45 1.358(8) .
C44 C49 1.413(8) .
C44 N1 1.419(6) .
C45 C46 1.381(7) .
C45 H45 0.9300 .
C46 C47 1.352(7) .
C46 H46 0.9300 .
C47 C48 1.374(7) .
C47 N4 1.423(5) .
C48 C49 1.381(7) .
C48 H48 0.9300 .
C49 H49 0.9300 .
C50 C51 1.335(7) .
C50 N4 1.357(6) .
C50 H50 0.9300 .
C51 N5 1.351(6) .
C51 H51 0.9300 .
C52 N5 1.321(5) .
C52 N4 1.344(6) .
C52 H52 0.9300 .
C53 C58 1.315(7) .
C53 C54 1.382(7) .
C53 N1 1.427(6) .
C54 C55 1.385(7) .
C54 H54 0.9300 .
C55 C56 1.365(7) .
C55 H55 0.9300 .
C56 C57 1.308(7) .
C56 N2 1.428(5) .
C57 C58 1.374(8) .
C57 H57 0.9300 .
C58 H58 0.9300 .
C59 N3 1.306(5) .
C59 N2 1.356(5) .
C59 H59 0.9300 .
C60 C61 1.352(6) .
C60 N3 1.366(6) .
C60 H60 0.9300 .
C61 N2 1.373(6) .
C61 H61 0.9300 .
C62 C67 1.352(7) .
C62 C63 1.376(8) .
C62 N1 1.427(6) .
C63 C64 1.354(8) .
C63 H63 0.9300 .
C64 C65 1.377(8) .
C64 H64 0.9300 .
C65 C66 1.359(7) .
C65 N6 1.433(5) .
C66 C67 1.368(6) .
C66 H66 0.9300 .
C67 H67 0.9300 .
C68 C69 1.345(6) .
C68 N6 1.356(6) .
C68 H68 0.9300 .
C69 N7 1.366(5) .
C69 H69 0.9300 .
C70 N7 1.311(5) .
C70 N6 1.351(5) .
C70 H70 0.9300 .
N3 Ni2 2.091(3) 1_445
N12 Ni1 2.113(3) 1_665
O1W H1WA 0.84(2) .
O1W H1WB 0.845(19) .
O2W H2WB 0.86(2) .
O2W H2WA 0.85(2) .
O5 Ni1 2.186(3) 1_566
O6 Ni1 2.127(3) 1_566

loop_
_geom_torsion_atom_site_label_1
_geom_torsion_atom_site_label_2
_geom_torsion_atom_site_label_3
_geom_torsion_atom_site_label_4
_geom_torsion
_geom_torsion_site_symmetry_1
_geom_torsion_site_symmetry_4
C6 C1 C2 C3 -2.2(9) . .
C7 C1 C2 C3 -179.6(6) . .
C1 C2 C3 C4 2.0(11) . .
C2 C3 C4 C5 -0.8(9) . .
C2 C3 C4 C8 178.6(6) . .
C3 C4 C5 C6 -0.2(7) . .
C8 C4 C5 C6 -179.6(5) . .
C2 C1 C6 C5 1.2(8) . .
C7 C1 C6 C5 178.7(5) . .
C4 C5 C6 C1 0.0(7) . .
C2 C1 C7 O2 -175.9(7) . .
C6 C1 C7 O2 6.6(9) . .
C2 C1 C7 O1 6.2(8) . .
C6 C1 C7 O1 -171.3(5) . .
C5 C4 C8 O4 11.0(7) . .
C3 C4 C8 O4 -168.4(5) . .
C5 C4 C8 O3 -169.0(5) . .
C3 C4 C8 O3 11.7(8) . .
C14 C9 C10 C11 -1.9(7) . .
C16 C9 C10 C11 175.2(4) . .
C9 C10 C11 C12 0.8(8) . .
C10 C11 C12 C13 0.0(7) . .
C10 C11 C12 C15 -178.4(4) . .
C11 C12 C13 C14 0.4(7) . .
C15 C12 C13 C14 178.8(4) . .
C12 C13 C14 C9 -1.6(8) . .
C10 C9 C14 C13 2.2(7) . .
C16 C9 C14 C13 -174.9(4) . .
C11 C12 C15 O5 -176.5(4) . .
C13 C12 C15 O5 5.1(6) . .
C11 C12 C15 O6 0.6(6) . .
C13 C12 C15 O6 -177.7(4) . .
C11 C12 C15 Ni1 -74(2) . 1_566
C13 C12 C15 Ni1 108(2) . 1_566
C10 C9 C16 O8 178.8(5) . .
C14 C9 C16 O8 -4.2(6) . .
C10 C9 C16 O7 -3.3(6) . .
C14 C9 C16 O7 173.7(4) . .
C22 C17 C18 C19 1.3(8) . .
N8 C17 C18 C19 -177.2(5) . .
C17 C18 C19 C20 -1.2(9) . .
C18 C19 C20 C21 0.0(8) . .
C18 C19 C20 N9 179.8(5) . .
C19 C20 C21 C22 1.0(9) . .
N9 C20 C21 C22 -178.7(5) . .
C20 C21 C22 C17 -0.8(9) . .
C18 C17 C22 C21 -0.3(8) . .
N8 C17 C22 C21 178.2(5) . .
C25 C24 C24' N9 -106.5(8) . .
C25' C24 C24' N9 -107.9(10) . .
C25 C24 C24' C25' 1.4(11) . .
N9 C24 C24' C25' 107.9(10) . .
N9 C24 C24' C25 106.5(8) . .
C25' C24 C24' C25 -1.4(11) . .
C24' C24 C25 C25' -2.3(19) . .
N9 C24 C25 C25' -69.4(15) . .
C24' C24 C25 N10 66.8(16) . .
N9 C24 C25 N10 -0.3(11) . .
C25' C24 C25 N10 69.1(13) . .
N9 C24 C25 C24' -67.1(13) . .
C25' C24 C25 C24' 2.3(19) . .
C24 C24' C25 C25' 177(2) . .
N9 C24' C25 C25' -112.5(16) . .
N9 C24' C25 C24 70.3(14) . .
C25' C24' C25 C24 -177(2) . .
C24 C24' C25 N10 -119.3(15) . .
N9 C24' C25 N10 -49.0(9) . .
C25' C24' C25 N10 63.5(14) . .
C24 C25 C25' C24' 1.4(11) . .
N10 C25 C25' C24' -108.9(10) . .
C24 C25 C25' N10 110.4(8) . .
C24' C25 C25' N10 108.9(10) . .
N10 C25 C25' C24 -110.4(8) . .
C24' C25 C25' C24 -1.4(11) . .
C24 C24' C25' C25 -2.3(19) . .
N9 C24' C25' C25 73.7(16) . .
C24 C24' C25' N10 -77.6(16) . .
N9 C24' C25' N10 -1.6(14) . .
C25 C24' C25' N10 -75.2(14) . .
N9 C24' C25' C24 76.0(14) . .
C25 C24' C25' C24 2.3(19) . .
C24' C24 C25' C25 177(2) . .
N9 C24 C25' C25 115.4(14) . .
C25 C24 C25' C24' -177(2) . .
N9 C24 C25' C24' -61.9(14) . .
C24' C24 C25' N10 110.3(16) . .
C25 C24 C25' N10 -66.9(13) . .
N9 C24 C25' N10 48.4(9) . .
C31 C26 C27 C28 -1.5(7) . .
N8 C26 C27 C28 178.2(5) . .
C26 C27 C28 C29 2.8(8) . .
C27 C28 C29 C30 -2.3(7) . .
C27 C28 C29 N13 178.3(4) . .
C28 C29 C30 C31 0.7(8) . .
N13 C29 C30 C31 -180.0(5) . .
C29 C30 C31 C26 0.6(8) . .
C27 C26 C31 C30 -0.2(7) . .
N8 C26 C31 C30 -179.9(5) . .
N13 C32 C33 N14 1.1(7) . .
C40 C35 C36 C37 -0.6(7) . .
N8 C35 C36 C37 -179.0(4) . .
C35 C36 C37 C38 1.5(7) . .
C36 C37 C38 C39 -0.5(7) . .
C36 C37 C38 N11 178.2(4) . .
C37 C38 C39 C40 -1.3(7) . .
N11 C38 C39 C40 180.0(4) . .
C36 C35 C40 C39 -1.2(7) . .
N8 C35 C40 C39 177.1(4) . .
C38 C39 C40 C35 2.2(7) . .
N11 C41 C42 N12 0.9(7) . .
C49 C44 C45 C46 -1.6(9) . .
N1 C44 C45 C46 179.5(5) . .
C44 C45 C46 C47 0.8(9) . .
C45 C46 C47 C48 0.2(8) . .
C45 C46 C47 N4 -179.9(5) . .
C46 C47 C48 C49 -0.4(8) . .
N4 C47 C48 C49 179.8(5) . .
C47 C48 C49 C44 -0.5(8) . .
C45 C44 C49 C48 1.5(8) . .
N1 C44 C49 C48 -179.6(5) . .
N4 C50 C51 N5 0.0(6) . .
C58 C53 C54 C55 3.5(10) . .
N1 C53 C54 C55 -179.0(6) . .
C53 C54 C55 C56 -1.4(9) . .
C54 C55 C56 C57 -2.8(10) . .
C54 C55 C56 N2 -177.8(6) . .
C55 C56 C57 C58 5.0(13) . .
N2 C56 C57 C58 -179.9(8) . .
C54 C53 C58 C57 -1.5(13) . .
N1 C53 C58 C57 -179.0(8) . .
C56 C57 C58 C53 -2.9(15) . .
N3 C60 C61 N2 0.3(7) . .
C67 C62 C63 C64 2.9(13) . .
N1 C62 C63 C64 -179.3(8) . .
C62 C63 C64 C65 0.0(14) . .
C63 C64 C65 C66 -2.4(12) . .
C63 C64 C65 N6 -178.3(8) . .
C64 C65 C66 C67 2.0(9) . .
N6 C65 C66 C67 177.8(5) . .
C63 C62 C67 C66 -3.4(9) . .
N1 C62 C67 C66 178.8(5) . .
C65 C66 C67 C62 1.0(8) . .
N6 C68 C69 N7 0.0(7) . .
C45 C44 N1 C53 63.0(8) . .
C49 C44 N1 C53 -115.8(6) . .
C45 C44 N1 C62 -129.9(6) . .
C49 C44 N1 C62 51.2(8) . .
C58 C53 N1 C44 -154.3(7) . .
C54 C53 N1 C44 28.2(9) . .
C58 C53 N1 C62 38.6(10) . .
C54 C53 N1 C62 -138.8(6) . .
C67 C62 N1 C44 42.3(9) . .
C63 C62 N1 C44 -135.5(7) . .
C67 C62 N1 C53 -150.6(6) . .
C63 C62 N1 C53 31.7(10) . .
N3 C59 N2 C61 0.0(6) . .
N3 C59 N2 C56 -173.2(5) . .
C60 C61 N2 C59 -0.1(6) . .
C60 C61 N2 C56 173.3(5) . .
C57 C56 N2 C59 127.4(7) . .
C55 C56 N2 C59 -57.5(8) . .
C57 C56 N2 C61 -44.5(9) . .
C55 C56 N2 C61 130.5(6) . .
N2 C59 N3 C60 0.2(6) . .
N2 C59 N3 Ni2 175.5(3) . 1_445
C61 C60 N3 C59 -0.3(6) . .
C61 C60 N3 Ni2 -176.0(4) . 1_445
N5 C52 N4 C50 -0.1(5) . .
N5 C52 N4 C47 -179.4(3) . .
C51 C50 N4 C52 0.0(5) . .
C51 C50 N4 C47 179.4(4) . .
C46 C47 N4 C52 30.4(6) . .
C48 C47 N4 C52 -149.8(5) . .
C46 C47 N4 C50 -148.8(5) . .
C48 C47 N4 C50 31.0(6) . .
N4 C52 N5 C51 0.1(5) . .
N4 C52 N5 Ni1 175.0(3) . .
C50 C51 N5 C52 -0.1(5) . .
C50 C51 N5 Ni1 -175.2(3) . .
O1 Ni1 N5 C52 -172.2(3) . .
N14 Ni1 N5 C52 98.7(3) . .
N12 Ni1 N5 C52 -80.7(4) 1_445 .
O6 Ni1 N5 C52 7.3(6) 1_544 .
O5 Ni1 N5 C52 8.5(4) 1_544 .
C15 Ni1 N5 C52 5.9(4) 1_544 .
O1 Ni1 N5 C51 1.6(4) . .
N14 Ni1 N5 C51 -87.4(4) . .
N12 Ni1 N5 C51 93.2(4) 1_445 .
O6 Ni1 N5 C51 -178.8(4) 1_544 .
O5 Ni1 N5 C51 -177.6(4) 1_544 .
C15 Ni1 N5 C51 179.8(3) 1_544 .
N7 C70 N6 C68 0.0(6) . .
N7 C70 N6 C65 -175.1(5) . .
C69 C68 N6 C70 0.0(7) . .
C69 C68 N6 C65 175.1(5) . .
C66 C65 N6 C70 -39.1(8) . .
C64 C65 N6 C70 136.7(6) . .
C66 C65 N6 C68 146.7(6) . .
C64 C65 N6 C68 -37.5(9) . .
N6 C70 N7 C69 0.0(6) . .
N6 C70 N7 Ni2 172.3(3) . .
C68 C69 N7 C70 0.0(7) . .
C68 C69 N7 Ni2 -172.4(4) . .
O7 Ni2 N7 C70 -112.4(4) . .
O2W Ni2 N7 C70 156.4(4) . .
N10 Ni2 N7 C70 -21.6(4) . .
N3 Ni2 N7 C70 -159.5(19) 1_665 .
O1W Ni2 N7 C70 70.2(4) . .
O7 Ni2 N7 C69 58.5(4) . .
O2W Ni2 N7 C69 -32.8(4) . .
N10 Ni2 N7 C69 149.2(4) . .
N3 Ni2 N7 C69 11(2) 1_665 .
O1W Ni2 N7 C69 -119.0(4) . .
C36 C35 N8 C17 -138.4(5) . .
C40 C35 N8 C17 43.3(7) . .
C36 C35 N8 C26 35.1(7) . .
C40 C35 N8 C26 -143.3(4) . .
C18 C17 N8 C35 -141.2(5) . .
C22 C17 N8 C35 40.4(7) . .
C18 C17 N8 C26 45.5(7) . .
C22 C17 N8 C26 -133.0(5) . .
C31 C26 N8 C35 55.4(7) . .
C27 C26 N8 C35 -124.4(5) . .
C31 C26 N8 C17 -131.0(5) . .
C27 C26 N8 C17 49.2(7) . .
N10 C23 N9 C24' -19.5(8) . .
N10 C23 N9 C24 16.7(7) . .
N10 C23 N9 C20 -179.0(4) . .
C24 C24' N9 C23 95.8(12) . .
C25' C24' N9 C23 11.7(12) . .
C25 C24' N9 C23 40.9(9) . .
C25' C24' N9 C24 -84.2(14) . .
C25 C24' N9 C24 -55.0(11) . .
C24 C24' N9 C20 -103.6(12) . .
C25' C24' N9 C20 172.2(8) . .
C25 C24' N9 C20 -158.6(6) . .
C24' C24 N9 C23 -93.2(12) . .
C25 C24 N9 C23 -9.0(9) . .
C25' C24 N9 C23 -37.8(8) . .
C25 C24 N9 C24' 84.2(14) . .
C25' C24 N9 C24' 55.3(12) . .
C24' C24 N9 C20 101.9(13) . .
C25 C24 N9 C20 -174.0(6) . .
C25' C24 N9 C20 157.2(6) . .
C19 C20 N9 C23 -145.8(5) . .
C21 C20 N9 C23 33.9(7) . .
C19 C20 N9 C24' 58.7(10) . .
C21 C20 N9 C24' -121.6(9) . .
C19 C20 N9 C24 15.5(9) . .
C21 C20 N9 C24 -164.8(7) . .
N9 C23 N10 C25' 18.2(8) . .
N9 C23 N10 C25 -16.6(7) . .
N9 C23 N10 Ni2 179.3(3) . .
C25 C25' N10 C23 -96.0(11) . .
C24' C25' N10 C23 -9.3(12) . .
C24 C25' N10 C23 -40.9(8) . .
C24' C25' N10 C25 86.7(15) . .
C24 C25' N10 C25 55.0(11) . .
C25 C25' N10 Ni2 101.8(11) . .
C24' C25' N10 Ni2 -171.5(8) . .
C24 C25' N10 Ni2 156.8(5) . .
C25' C25 N10 C23 91.9(12) . .
C24 C25 N10 C23 9.5(9) . .
C24' C25 N10 C23 38.2(8) . .
C24 C25 N10 C25' -82.4(13) . .
C24' C25 N10 C25' -53.7(11) . .
C25' C25 N10 Ni2 -103.0(12) . .
C24 C25 N10 Ni2 174.6(6) . .
C24' C25 N10 Ni2 -156.6(6) . .
O7 Ni2 N10 C23 -171.9(4) . .
O2W Ni2 N10 C23 -55(2) . .
N3 Ni2 N10 C23 -83.2(4) 1_665 .
N7 Ni2 N10 C23 99.6(4) . .
O1W Ni2 N10 C23 10.8(4) . .
O7 Ni2 N10 C25' -14.8(7) . .
O2W Ni2 N10 C25' 103(2) . .
N3 Ni2 N10 C25' 74.0(7) 1_665 .
N7 Ni2 N10 C25' -103.2(7) . .
O1W Ni2 N10 C25' 167.9(7) . .
O7 Ni2 N10 C25 27.1(6) . .
O2W Ni2 N10 C25 144.5(18) . .
N3 Ni2 N10 C25 115.8(6) 1_665 .
N7 Ni2 N10 C25 -61.4(6) . .
O1W Ni2 N10 C25 -150.2(6) . .
N12 C43 N11 C41 -1.6(6) . .
N12 C43 N11 C38 -177.9(4) . .
C42 C41 N11 C43 0.4(7) . .
C42 C41 N11 C38 176.9(5) . .
C39 C38 N11 C43 -44.7(7) . .
C37 C38 N11 C43 136.5(5) . .
C39 C38 N11 C41 139.6(5) . .
C37 C38 N11 C41 -39.2(7) . .
N11 C43 N12 C42 2.0(5) . .
N11 C43 N12 Ni1 180.0(3) . 1_665
C41 C42 N12 C43 -1.8(7) . .
C41 C42 N12 Ni1 -180.0(4) . 1_665
N14 C34 N13 C32 2.7(6) . .
N14 C34 N13 C29 -173.8(4) . .
C33 C32 N13 C34 -2.2(6) . .
C33 C32 N13 C29 174.3(5) . .
C28 C29 N13 C34 -47.6(7) . .
C30 C29 N13 C34 133.0(5) . .
C28 C29 N13 C32 136.7(6) . .
C30 C29 N13 C32 -42.7(7) . .
N13 C34 N14 C33 -2.0(6) . .
N13 C34 N14 Ni1 168.8(3) . .
C32 C33 N14 C34 0.5(6) . .
C32 C33 N14 Ni1 -170.3(4) . .
O1 Ni1 N14 C34 -109.6(4) . .
N5 Ni1 N14 C34 -16.0(4) . .
N12 Ni1 N14 C34 155.6(18) 1_445 .
O6 Ni1 N14 C34 146.2(4) 1_544 .
O5 Ni1 N14 C34 85.1(4) 1_544 .
C15 Ni1 N14 C34 115.6(4) 1_544 .
O1 Ni1 N14 C33 59.2(4) . .
N5 Ni1 N14 C33 152.8(4) . .
N12 Ni1 N14 C33 -36(2) 1_445 .
O6 Ni1 N14 C33 -44.9(4) 1_544 .
O5 Ni1 N14 C33 -106.0(4) 1_544 .
C15 Ni1 N14 C33 -75.5(4) 1_544 .
O2 C7 O1 Ni1 -21.5(10) . .
C1 C7 O1 Ni1 156.1(3) . .
N5 Ni1 O1 C7 -164.5(4) . .
N14 Ni1 O1 C7 -72.8(4) . .
N12 Ni1 O1 C7 102.9(4) 1_445 .
O6 Ni1 O1 C7 15.7(4) 1_544 .
O5 Ni1 O1 C7 12.7(7) 1_544 .
C15 Ni1 O1 C7 17.5(5) 1_544 .
O6 C15 O5 Ni1 -5.7(4) . 1_566
C12 C15 O5 Ni1 171.4(4) . 1_566
O5 C15 O6 Ni1 5.9(4) . 1_566
C12 C15 O6 Ni1 -171.3(3) . 1_566
O8 C16 O7 Ni2 17.9(6) . .
C9 C16 O7 Ni2 -159.9(3) . .
O2W Ni2 O7 C16 -0.5(3) . .
N10 Ni2 O7 C16 175.5(3) . .
N3 Ni2 O7 C16 85.0(3) 1_665 .
N7 Ni2 O7 C16 -91.9(3) . .
O1W Ni2 O7 C16 -50(2) . .
